data_2000334
loop_
_publ_author_name
'Abboud, K. A.'
'Simonsen, S. H.'
'Prasad, R. S.'
'Roberts, R. M.'

_publ_section_title
;
 Structure of <i>cis</i>-9,10-dibenzyl-9,10-dihydroanthracene at 193 K
;
_journal_issue 4
_journal_name_full 'Acta Crystallographica Section C'
_journal_page_first 880
_journal_page_last 882
_journal_paper_doi 10.1107/S0108270190010605
_journal_volume 47
_journal_year 1991
_chemical_formula_sum 'C28 H24'
_symmetry_cell_setting orthorhombic
_symmetry_space_group_name_H-M 'P b c a'
_audit_creation_method 'IUCr CIFGEN early version'
_cell_angle_alpha 90
_cell_angle_beta 90
_cell_angle_gamma 90
_cell_formula_units_Z 8
_cell_length_a 6.6940(10)
_cell_length_b 17.4980(10)
_cell_length_c 34.959(5)
_cell_volume 4094.8(9)
_diffrn_radiation_type Mo
_diffrn_radiation_wavelength 0.71069
_exptl_crystal_density_diffrn 1.168
_exptl_crystal_F_000 1536
_cod_data_source_file st0461.cif
_cod_data_source_block st0461a
_cod_original_cell_volume 4094.7(9)
_cod_original_sg_symbol_H-M Pbca
_cod_original_formula_sum C28H24
_cod_database_code 2000334

loop_
_atom_site_label
_atom_site_fract_x
_atom_site_fract_y
_atom_site_fract_z
C1 -.0010(3) -.01550(10) .05890(10)
C2 .0317(3) -.09170(10) .05130(10)
C3 .0339(3) -.14390(10) .08090(10)
C4 .0052(3) -.11910(10) .11790(10)
C4A -.0255(3) -.04180(10) .12620(10)
C5 -.2965(3) .06780(10) .20220(10)
C6 -.4193(4) .13070(10) .20490(10)
C7 -.4322(3) .18160(10) .17470(10)
C8 -.3190(3) .16910(10) .14220(10)
C8A -.1915(3) .10640(10) .13930(10)
C9 -.0660(3) .09470(10) .10400(10)
C9A -.0299(3) .01060(10) .09620(10)
C10 -.0528(3) -.01600(10) .16720(10)
C10A -.1821(3) .05450(10) .16960(10)
C11 .1497(4) -.00370(10) .18820(10)
C11' .1325(3) .14090(10) .10710(10)
C12 .2665(3) -.07640(10) .19260(10)
C12' .2535(3) .13960(10) .07070(10)
C13 .2154(3) -.12880(10) .22080(10)
C13' .2058(3) .18920(10) .04110(10)
C14 .3094(3) -.19920(10) .22310(10)
C14' .3074(4) .1872(2) .00680(10)
C15 .4568(4) -.21830(10) .19720(10)
C15' .4582(4) .1349(2) .00130(10)
C16 .5127(3) -.16640(10) .16970(10)
C16' .5081(4) .0853(2) .03030(10)
C17 .4190(3) -.09610(10) .16750(10)
C17' .4070(3) .08800(10) .06510(10)
H1 -.010(3) .0225(10) .0384(6)
H2 .051(3) -.1076(10) .0248(6)
H3 .056(3) -.1979(12) .0758(5)
H4 .006(3) -.1556(12) .1386(6)
H5 -.282(3) .0309(11) .2234(6)
H6 -.499(3) .1387(11) .2282(6)
H7 -.520(3) .2256(12) .1775(6)
H8 -.328(3) .2055(11) .1206(6)
H9 -.139(3) .1172(9) .0817(5)
H10 -.124(3) -.0584(11) .1812(5)
H11A .228(3) .0346(11) .1747(5)
H11B .116(3) .0174(11) .2144(6)
H11A .094(3) .1954(12) .1138(5)
H11B .216(3) .1170(11) .1276(6)
H13 .103(4) -.1137(11) .2396(6)
H13' .093(3) .2253(11) .0453(5)
H14 .272(3) -.2358(11) .2439(6)
H14' .271(4) .2250(12) -.0153(7)
H15 .526(3) -.2683(12) .1992(6)
H15' .525(3) .1330(13) -.0235(7)
H16 .618(4) -.1790(12) .1518(7)
H16' .608(4) .0480(14) .0266(7)
H17 .458(3) -.0590(12) .1478(6)
H17' .439(3) .0505(12) .0854(6)
